data_4021811
loop_
_publ_author_name
'Shohei Sase'
'Naokazu Kano'
'Takayuki Kawashima'

_publ_contact_author_address
;
Department of Chemistry, Graduate School of Science,
The University of Tokyo,
7-3-1 Hongo, Bunkyo-ku, Tokyo, 113-0033, Japan
;
_publ_contact_author_email takayuki@chem.s.u-tokyo.ac.jp
_publ_contact_author_fax +81-5800-6899
_publ_contact_author_name 'Takayuki Kawashima'
_publ_contact_author_phone +81-5800-6899
_publ_section_title
;
 Pentacoordinate 1H-Phosphirenes: Reactivity, Bonding Properties,
 and Substituent Effects on Their Structures and Thermal Stability
;
_journal_name_full 'Journal of Organic Chemistry'
_journal_page_first 5448
_journal_page_last 5456
_journal_paper_doi 10.1021/jo060358z
_journal_volume 71
_journal_year 2006
_chemical_formula_moiety 'C23 H21 Cl4 O3 P Si'
_chemical_formula_sum 'C23 H21 Cl4 O3 P Si'
_chemical_formula_weight 546.26
_chemical_name_common 'compound 11b'
_chemical_name_systematic
; 
 ? 
;
_space_group_IT_number 2
_space_group_name_Hall '-P 1'
_space_group_name_H-M_alt 'P -1'
_symmetry_cell_setting triclinic
_symmetry_space_group_name_Hall '-P 1'
_symmetry_space_group_name_H-M 'P -1'
_atom_sites_solution_hydrogens geom
_atom_sites_solution_primary direct
_atom_sites_solution_secondary difmap
_audit_creation_method SHELXL-97
_cell_angle_alpha 65.57(2)
_cell_angle_beta 72.71(2)
_cell_angle_gamma 82.83(3)
_cell_formula_units_Z 2
_cell_length_a 9.879(5)
_cell_length_b 9.971(5)
_cell_length_c 13.983(6)
_cell_measurement_reflns_used 2894
_cell_measurement_temperature 120(2)
_cell_measurement_theta_max 27.4835
_cell_measurement_theta_min 3.0631
_cell_volume 1197.5(10)
_computing_cell_refinement 'CrystalClear (Rigaku Corp., 2000)'
_computing_data_collection 'CrystalClear (Rigaku Corp., 2000)'
_computing_data_reduction 'CrystalClear (Rigaku Corp., 2000)'
_computing_structure_refinement 'SHELXL-97 (Sheldrick, 1997)'
_computing_structure_solution 'SHELXS-97 (Sheldrick, 1990)'
_diffrn_ambient_temperature 120(2)
_diffrn_detector_area_resol_mean 14.6306
_diffrn_measured_fraction_theta_full 0.939
_diffrn_measured_fraction_theta_max 0.939
_diffrn_measurement_details
;
scan:
    Number of images: 600
               Slice: -70.0000 - 110.0000
         Image width: 0.3000
            Exp time: 20.0000
       Rotation axis: Omega
               Omega: 0.0000
                 Chi: 45.0000
                 Phi: 0.0000
                 XTD: 44.9126
              2theta: 19.7134
scan:
    Number of images: 600
               Slice: -70.0000 - 110.0000
         Image width: 0.3000
            Exp time: 20.0000
       Rotation axis: Omega
               Omega: 0.0000
                 Chi: 45.0000
                 Phi: 90.0000
                 XTD: 44.9126
              2theta: 19.7134

;
_diffrn_measurement_device
;
Mercury CCD (2x2 bin mode)
;
_diffrn_measurement_device_details
;
AFC8: Eulerian 3-circle
;
_diffrn_measurement_method dtprofit.ref
_diffrn_orient_matrix_type d*Trek
_diffrn_orient_matrix_UB_11 -0.1049
_diffrn_orient_matrix_UB_12 -0.0146
_diffrn_orient_matrix_UB_13 0.0047
_diffrn_orient_matrix_UB_21 0.0100
_diffrn_orient_matrix_UB_22 -0.0898
_diffrn_orient_matrix_UB_23 -0.0630
_diffrn_orient_matrix_UB_31 0.0273
_diffrn_orient_matrix_UB_32 -0.0106
_diffrn_orient_matrix_UB_33 0.0762
_diffrn_radiation_detector CCD
_diffrn_radiation_monochromator graphite
_diffrn_radiation_source 'fine-focus sealed tube'
_diffrn_radiation_type MoK\a
_diffrn_radiation_wavelength 0.71070
_diffrn_reflns_av_R_equivalents 0.0186
_diffrn_reflns_av_sigmaI/netI 0.0445
_diffrn_reflns_limit_h_max 10
_diffrn_reflns_limit_h_min -11
_diffrn_reflns_limit_k_max 11
_diffrn_reflns_limit_k_min -11
_diffrn_reflns_limit_l_max 15
_diffrn_reflns_limit_l_min -16
_diffrn_reflns_number 7258
_diffrn_reflns_reduction_process 'Lp corrections applied'
_diffrn_reflns_theta_full 25.00
_diffrn_reflns_theta_max 25.00
_diffrn_reflns_theta_min 3.06
_diffrn_source_current 40.0000
_diffrn_source_power 2.0000
_diffrn_source_voltage 50.0000
_exptl_absorpt_coefficient_mu 0.636
_exptl_absorpt_correction_T_max 0.9689
_exptl_absorpt_correction_T_min 0.7850
_exptl_absorpt_correction_type multi-scan
_exptl_absorpt_process_details
;
Jacobson, R. Private communication (1988)
;
_exptl_crystal_colour Colorless
_exptl_crystal_density_diffrn 1.515
_exptl_crystal_density_method 'not measured'
_exptl_crystal_description Platelet
_exptl_crystal_F_000 560
_exptl_crystal_size_max 0.40
_exptl_crystal_size_mid 0.20
_exptl_crystal_size_min 0.05
_refine_diff_density_max 0.368
_refine_diff_density_min -0.291
_refine_diff_density_rms 0.065
_refine_ls_extinction_method none
_refine_ls_goodness_of_fit_ref 1.072
_refine_ls_hydrogen_treatment riding
_refine_ls_matrix_type full
_refine_ls_number_parameters 293
_refine_ls_number_reflns 3969
_refine_ls_number_restraints 0
_refine_ls_restrained_S_all 1.072
_refine_ls_R_factor_all 0.0465
_refine_ls_R_factor_gt 0.0353
_refine_ls_shift/su_max 0.001
_refine_ls_shift/su_mean 0.000
_refine_ls_structure_factor_coef Fsqd
_refine_ls_weighting_details 'calc w=1/[\s^2^(Fo^2^)+(0.0481P)^2^+0.0386P] where P=(Fo^2^+2Fc^2^)/3'
_refine_ls_weighting_scheme calc
_refine_ls_wR_factor_gt 0.0872
_refine_ls_wR_factor_ref 0.0951
_reflns_number_gt 3226
_reflns_number_total 3969
_reflns_threshold_expression >2sigma(I)
_cod_data_source_file jo060358zsi20060220_085037.cif
_cod_database_code 4021811

loop_
_symmetry_equiv_pos_as_xyz
'x, y, z'
'-x, -y, -z'

loop_
_atom_site_label
_atom_site_type_symbol
_atom_site_fract_x
_atom_site_fract_y
_atom_site_fract_z
_atom_site_U_iso_or_equiv
_atom_site_adp_type
_atom_site_occupancy
_atom_site_symmetry_multiplicity
_atom_site_calc_flag
_atom_site_refinement_flags
P1 P 0.67626(7) 0.05097(7) 0.34231(5) 0.01805(17) Uani 1 1 d .
O1 O 0.59320(17) 0.14495(18) 0.39785(13) 0.0217(4) Uani 1 1 d .
C1 C 0.5772(2) -0.0487(3) 0.30542(19) 0.0170(5) Uani 1 1 d .
C2 C 0.5546(2) -0.1917(3) 0.3733(2) 0.0209(6) Uani 1 1 d .
H1 H 0.5924 -0.2267 0.4345 0.025 Uiso 1 1 calc R
C3 C 0.4770(2) -0.2991(3) 0.3621(2) 0.0190(5) Uani 1 1 d .
C4 C 0.5095(3) -0.3168(3) 0.2634(2) 0.0269(6) Uani 1 1 d .
H2 H 0.5839 -0.2610 0.2035 0.032 Uiso 1 1 calc R
C5 C 0.4338(3) -0.4149(3) 0.2526(2) 0.0314(7) Uani 1 1 d .
H3 H 0.4563 -0.4262 0.1854 0.038 Uiso 1 1 calc R
C6 C 0.3256(3) -0.4966(3) 0.3394(2) 0.0301(7) Uani 1 1 d .
H4 H 0.2721 -0.5620 0.3312 0.036 Uiso 1 1 calc R
C7 C 0.2952(3) -0.4836(3) 0.4375(2) 0.0281(6) Uani 1 1 d .
H5 H 0.2216 -0.5411 0.4973 0.034 Uiso 1 1 calc R
C8 C 0.3725(3) -0.3858(3) 0.4497(2) 0.0258(6) Uani 1 1 d .
H6 H 0.3530 -0.3790 0.5183 0.031 Uiso 1 1 calc R
Si1 Si 0.49452(7) 0.06348(7) 0.18855(6) 0.01946(18) Uani 1 1 d .
C9 C 0.3160(3) -0.0106(3) 0.2170(2) 0.0243(6) Uani 1 1 d .
H7 H 0.2614 0.0649 0.1721 0.036 Uiso 1 1 calc R
H8 H 0.2660 -0.0382 0.2944 0.036 Uiso 1 1 calc R
H9 H 0.3268 -0.0975 0.1994 0.036 Uiso 1 1 calc R
C10 C 0.4671(3) 0.2552(3) 0.1829(2) 0.0238(6) Uani 1 1 d .
H10 H 0.4159 0.3130 0.1284 0.036 Uiso 1 1 calc R
H11 H 0.5592 0.3009 0.1627 0.036 Uiso 1 1 calc R
H12 H 0.4117 0.2523 0.2546 0.036 Uiso 1 1 calc R
C11 C 0.6151(3) 0.0681(3) 0.0565(2) 0.0246(6) Uani 1 1 d .
H13 H 0.6186 -0.0297 0.0550 0.037 Uiso 1 1 calc R
H14 H 0.7105 0.0963 0.0488 0.037 Uiso 1 1 calc R
H15 H 0.5797 0.1400 -0.0038 0.037 Uiso 1 1 calc R
C12 C 0.8006(3) -0.0633(3) 0.4127(2) 0.0193(6) Uani 1 1 d .
C13 C 0.7922(3) -0.0743(3) 0.5164(2) 0.0244(6) Uani 1 1 d .
H16 H 0.7199 -0.0232 0.5503 0.029 Uiso 1 1 calc R
C14 C 0.8904(3) -0.1605(3) 0.5709(2) 0.0301(7) Uani 1 1 d .
H17 H 0.8846 -0.1688 0.6422 0.036 Uiso 1 1 calc R
C15 C 0.9951(3) -0.2332(3) 0.5212(2) 0.0291(7) Uani 1 1 d .
H18 H 1.0623 -0.2910 0.5581 0.035 Uiso 1 1 calc R
C16 C 1.0039(3) -0.2233(3) 0.4178(2) 0.0260(6) Uani 1 1 d .
H19 H 1.0765 -0.2749 0.3845 0.031 Uiso 1 1 calc R
C17 C 0.9076(3) -0.1387(3) 0.3630(2) 0.0230(6) Uani 1 1 d .
H20 H 0.9138 -0.1316 0.2919 0.028 Uiso 1 1 calc R
O2 O 0.77244(16) 0.14946(17) 0.22107(13) 0.0183(4) Uani 1 1 d .
C18 C 0.8795(2) 0.2482(2) 0.19277(19) 0.0163(5) Uani 1 1 d .
C19 C 1.0028(2) 0.2414(3) 0.11523(19) 0.0185(5) Uani 1 1 d .
C20 C 1.1098(2) 0.3455(3) 0.07409(19) 0.0188(5) Uani 1 1 d .
C21 C 1.0930(3) 0.4554(3) 0.1139(2) 0.0199(6) Uani 1 1 d .
C22 C 0.9696(3) 0.4621(3) 0.1915(2) 0.0209(6) Uani 1 1 d .
C23 C 0.8589(3) 0.3612(3) 0.23094(19) 0.0198(6) Uani 1 1 d .
O3 O 0.74011(18) 0.38168(19) 0.30018(15) 0.0264(4) Uani 1 1 d .
H21 H 0.6877 0.3075 0.3273 0.040 Uiso 1 1 calc R
Cl1 Cl 1.01972(6) 0.10512(7) 0.06683(5) 0.02545(17) Uani 1 1 d .
Cl2 Cl 1.25785(6) 0.34227(7) -0.02761(5) 0.02816(18) Uani 1 1 d .
Cl3 Cl 1.22324(7) 0.58538(7) 0.06452(6) 0.03040(19) Uani 1 1 d .
Cl4 Cl 0.94529(7) 0.59834(7) 0.24051(6) 0.03261(19) Uani 1 1 d .

loop_
_atom_site_aniso_label
_atom_site_aniso_U_11
_atom_site_aniso_U_22
_atom_site_aniso_U_33
_atom_site_aniso_U_23
_atom_site_aniso_U_13
_atom_site_aniso_U_12
P1 0.0187(3) 0.0183(3) 0.0181(3) -0.0070(3) -0.0060(3) -0.0017(3)
O1 0.0243(9) 0.0219(9) 0.0203(9) -0.0101(8) -0.0040(8) -0.0029(8)
C1 0.0157(12) 0.0187(13) 0.0174(13) -0.0083(11) -0.0036(10) -0.0005(10)
C2 0.0205(13) 0.0229(14) 0.0206(14) -0.0105(11) -0.0058(11) 0.0025(11)
C3 0.0164(12) 0.0163(12) 0.0232(14) -0.0059(11) -0.0077(11) 0.0023(10)
C4 0.0274(14) 0.0241(14) 0.0266(15) -0.0098(12) -0.0021(12) -0.0056(12)
C5 0.0308(15) 0.0323(16) 0.0365(17) -0.0224(14) -0.0034(13) -0.0020(13)
C6 0.0260(14) 0.0195(14) 0.0496(19) -0.0166(13) -0.0132(14) 0.0010(12)
C7 0.0208(13) 0.0208(14) 0.0338(17) -0.0040(12) -0.0038(12) -0.0030(11)
C8 0.0284(15) 0.0235(14) 0.0245(15) -0.0087(12) -0.0076(12) 0.0011(12)
Si1 0.0214(4) 0.0189(4) 0.0193(4) -0.0063(3) -0.0082(3) -0.0021(3)
C9 0.0213(13) 0.0272(14) 0.0264(15) -0.0101(12) -0.0101(12) -0.0005(11)
C10 0.0248(14) 0.0218(14) 0.0257(15) -0.0079(11) -0.0114(12) 0.0022(11)
C11 0.0297(14) 0.0253(14) 0.0200(14) -0.0088(11) -0.0061(12) -0.0063(12)
C12 0.0213(13) 0.0168(12) 0.0209(13) -0.0055(11) -0.0091(11) -0.0026(11)
C13 0.0237(14) 0.0269(14) 0.0224(14) -0.0091(12) -0.0068(12) -0.0005(12)
C14 0.0318(16) 0.0364(16) 0.0218(15) -0.0076(13) -0.0112(13) -0.0043(14)
C15 0.0266(15) 0.0235(14) 0.0343(17) -0.0034(13) -0.0155(13) -0.0016(12)
C16 0.0233(14) 0.0227(14) 0.0285(15) -0.0069(12) -0.0065(12) -0.0011(11)
C17 0.0242(14) 0.0215(13) 0.0227(14) -0.0079(11) -0.0065(12) -0.0011(11)
O2 0.0196(9) 0.0184(9) 0.0189(9) -0.0080(7) -0.0060(7) -0.0026(7)
C18 0.0188(12) 0.0140(12) 0.0159(12) -0.0027(10) -0.0087(11) -0.0010(10)
C19 0.0204(13) 0.0214(13) 0.0157(13) -0.0084(11) -0.0072(11) 0.0026(11)
C20 0.0179(13) 0.0205(13) 0.0156(13) -0.0033(11) -0.0074(11) 0.0013(11)
C21 0.0214(13) 0.0172(13) 0.0192(13) -0.0011(10) -0.0110(11) -0.0027(11)
C22 0.0277(14) 0.0164(13) 0.0207(14) -0.0067(11) -0.0104(12) 0.0001(11)
C23 0.0228(13) 0.0202(13) 0.0169(13) -0.0048(11) -0.0099(11) -0.0002(11)
O3 0.0281(10) 0.0209(10) 0.0298(11) -0.0147(9) 0.0009(8) -0.0032(8)
Cl1 0.0252(3) 0.0296(4) 0.0270(4) -0.0172(3) -0.0060(3) -0.0006(3)
Cl2 0.0209(3) 0.0359(4) 0.0230(4) -0.0088(3) -0.0022(3) -0.0034(3)
Cl3 0.0292(4) 0.0241(4) 0.0342(4) -0.0038(3) -0.0110(3) -0.0100(3)
Cl4 0.0442(4) 0.0232(4) 0.0367(4) -0.0162(3) -0.0112(3) -0.0058(3)

loop_
_atom_type_symbol
_atom_type_description
_atom_type_scat_dispersion_real
_atom_type_scat_dispersion_imag
_atom_type_scat_source
C C 0.0033 0.0016 'International Tables Vol C Tables 4.2.6.8 and 6.1.1.4'
H H 0.0000 0.0000 'International Tables Vol C Tables 4.2.6.8 and 6.1.1.4'
O O 0.0106 0.0060 'International Tables Vol C Tables 4.2.6.8 and 6.1.1.4'
Si Si 0.0817 0.0704 'International Tables Vol C Tables 4.2.6.8 and 6.1.1.4'
P P 0.1023 0.0942 'International Tables Vol C Tables 4.2.6.8 and 6.1.1.4'
Cl Cl 0.1484 0.1585 'International Tables Vol C Tables 4.2.6.8 and 6.1.1.4'

loop_
_geom_angle_atom_site_label_1
_geom_angle_atom_site_label_2
_geom_angle_atom_site_label_3
_geom_angle
O1 P1 O2 111.35(10)
O1 P1 C1 116.14(11)
O2 P1 C1 98.62(11)
O1 P1 C12 111.97(11)
O2 P1 C12 104.85(11)
C1 P1 C12 112.54(12)
C2 C1 P1 115.10(19)
C2 C1 Si1 127.56(19)
P1 C1 Si1 116.70(13)
C1 C2 C3 126.5(2)
C1 C2 H1 116.8
C3 C2 H1 116.8
C8 C3 C4 118.9(2)
C8 C3 C2 120.3(2)
C4 C3 C2 120.8(2)
C5 C4 C3 120.4(2)
C5 C4 H2 119.8
C3 C4 H2 119.8
C6 C5 C4 120.1(3)
C6 C5 H3 120.0
C4 C5 H3 120.0
C7 C6 C5 120.2(3)
C7 C6 H4 119.9
C5 C6 H4 119.9
C6 C7 C8 120.1(2)
C6 C7 H5 119.9
C8 C7 H5 119.9
C3 C8 C7 120.2(3)
C3 C8 H6 119.9
C7 C8 H6 119.9
C11 Si1 C9 112.13(12)
C11 Si1 C10 109.26(12)
C9 Si1 C10 106.90(12)
C11 Si1 C1 110.45(12)
C9 Si1 C1 110.34(11)
C10 Si1 C1 107.60(11)
Si1 C9 H7 109.5
Si1 C9 H8 109.5
H7 C9 H8 109.5
Si1 C9 H9 109.5
H7 C9 H9 109.5
H8 C9 H9 109.5
Si1 C10 H10 109.5
Si1 C10 H11 109.5
H10 C10 H11 109.5
Si1 C10 H12 109.5
H10 C10 H12 109.5
H11 C10 H12 109.5
Si1 C11 H13 109.5
Si1 C11 H14 109.5
H13 C11 H14 109.5
Si1 C11 H15 109.5
H13 C11 H15 109.5
H14 C11 H15 109.5
C13 C12 C17 119.8(2)
C13 C12 P1 119.5(2)
C17 C12 P1 120.70(19)
C12 C13 C14 119.9(3)
C12 C13 H16 120.1
C14 C13 H16 120.1
C15 C14 C13 119.7(3)
C15 C14 H17 120.1
C13 C14 H17 120.1
C14 C15 C16 120.8(3)
C14 C15 H18 119.6
C16 C15 H18 119.6
C17 C16 C15 120.1(3)
C17 C16 H19 119.9
C15 C16 H19 119.9
C16 C17 C12 119.6(2)
C16 C17 H20 120.2
C12 C17 H20 120.2
C18 O2 P1 128.08(15)
C19 C18 O2 117.1(2)
C19 C18 C23 120.6(2)
O2 C18 C23 121.9(2)
C18 C19 C20 120.9(2)
C18 C19 Cl1 118.82(18)
C20 C19 Cl1 120.26(19)
C21 C20 C19 119.2(2)
C21 C20 Cl2 120.30(19)
C19 C20 Cl2 120.51(19)
C22 C21 C20 119.9(2)
C22 C21 Cl3 119.89(19)
C20 C21 Cl3 120.16(19)
C21 C22 C23 121.6(2)
C21 C22 Cl4 120.82(19)
C23 C22 Cl4 117.6(2)
O3 C23 C18 124.7(2)
O3 C23 C22 117.5(2)
C18 C23 C22 117.8(2)
C23 O3 H21 109.5

loop_
_geom_bond_atom_site_label_1
_geom_bond_atom_site_label_2
_geom_bond_distance
P1 O1 1.4785(18)
P1 O2 1.6247(19)
P1 C1 1.783(2)
P1 C12 1.793(3)
C1 C2 1.348(3)
C1 Si1 1.909(3)
C2 C3 1.475(3)
C2 H1 0.9500
C3 C8 1.381(4)
C3 C4 1.401(4)
C4 C5 1.382(4)
C4 H2 0.9500
C5 C6 1.381(4)
C5 H3 0.9500
C6 C7 1.371(4)
C6 H4 0.9500
C7 C8 1.402(4)
C7 H5 0.9500
C8 H6 0.9500
Si1 C11 1.862(3)
Si1 C9 1.866(3)
Si1 C10 1.869(3)
C9 H7 0.9800
C9 H8 0.9800
C9 H9 0.9800
C10 H10 0.9800
C10 H11 0.9800
C10 H12 0.9800
C11 H13 0.9800
C11 H14 0.9800
C11 H15 0.9800
C12 C13 1.386(3)
C12 C17 1.401(4)
C13 C14 1.396(4)
C13 H16 0.9500
C14 C15 1.371(4)
C14 H17 0.9500
C15 C16 1.384(4)
C15 H18 0.9500
C16 C17 1.380(4)
C16 H19 0.9500
C17 H20 0.9500
O2 C18 1.390(3)
C18 C19 1.386(3)
C18 C23 1.404(3)
C19 C20 1.394(3)
C19 Cl1 1.723(3)
C20 C21 1.393(3)
C20 Cl2 1.718(3)
C21 C22 1.387(4)
C21 Cl3 1.721(3)
C22 C23 1.404(3)
C22 Cl4 1.721(3)
C23 O3 1.336(3)
O3 H21 0.8400

loop_
_geom_torsion_atom_site_label_1
_geom_torsion_atom_site_label_2
_geom_torsion_atom_site_label_3
_geom_torsion_atom_site_label_4
_geom_torsion
O1 P1 C1 C2 -100.5(2)
O2 P1 C1 C2 140.51(19)
C12 P1 C1 C2 30.4(2)
O1 P1 C1 Si1 71.08(16)
O2 P1 C1 Si1 -47.91(14)
C12 P1 C1 Si1 -158.01(13)
P1 C1 C2 C3 -179.70(19)
Si1 C1 C2 C3 9.8(4)
C1 C2 C3 C8 -130.6(3)
C1 C2 C3 C4 50.5(4)
C8 C3 C4 C5 2.8(4)
C2 C3 C4 C5 -178.3(2)
C3 C4 C5 C6 -0.1(4)
C4 C5 C6 C7 -1.7(4)
C5 C6 C7 C8 0.9(4)
C4 C3 C8 C7 -3.6(4)
C2 C3 C8 C7 177.5(2)
C6 C7 C8 C3 1.8(4)
C2 C1 Si1 C11 -96.1(2)
P1 C1 Si1 C11 93.52(15)
C2 C1 Si1 C9 28.4(3)
P1 C1 Si1 C9 -141.94(14)
C2 C1 Si1 C10 144.7(2)
P1 C1 Si1 C10 -25.66(17)
O1 P1 C12 C13 11.0(2)
O2 P1 C12 C13 131.9(2)
C1 P1 C12 C13 -121.9(2)
O1 P1 C12 C17 -167.50(18)
O2 P1 C12 C17 -46.6(2)
C1 P1 C12 C17 59.5(2)
C17 C12 C13 C14 -0.1(4)
P1 C12 C13 C14 -178.66(19)
C12 C13 C14 C15 0.4(4)
C13 C14 C15 C16 -0.6(4)
C14 C15 C16 C17 0.5(4)
C15 C16 C17 C12 -0.2(4)
C13 C12 C17 C16 0.0(4)
P1 C12 C17 C16 178.54(19)
O1 P1 O2 C18 60.8(2)
C1 P1 O2 C18 -176.71(18)
C12 P1 O2 C18 -60.5(2)
P1 O2 C18 C19 135.51(19)
P1 O2 C18 C23 -51.6(3)
O2 C18 C19 C20 173.6(2)
C23 C18 C19 C20 0.6(4)
O2 C18 C19 Cl1 -4.3(3)
C23 C18 C19 Cl1 -177.30(18)
C18 C19 C20 C21 1.6(4)
Cl1 C19 C20 C21 179.43(17)
C18 C19 C20 Cl2 -176.27(18)
Cl1 C19 C20 Cl2 1.6(3)
C19 C20 C21 C22 -1.5(3)
Cl2 C20 C21 C22 176.33(18)
C19 C20 C21 Cl3 -179.94(18)
Cl2 C20 C21 Cl3 -2.1(3)
C20 C21 C22 C23 -0.7(4)
Cl3 C21 C22 C23 177.73(18)
C20 C21 C22 Cl4 -179.07(18)
Cl3 C21 C22 Cl4 -0.6(3)
C19 C18 C23 O3 175.6(2)
O2 C18 C23 O3 2.9(4)
C19 C18 C23 C22 -2.7(3)
O2 C18 C23 C22 -175.4(2)
C21 C22 C23 O3 -175.6(2)
Cl4 C22 C23 O3 2.8(3)
C21 C22 C23 C18 2.8(4)
Cl4 C22 C23 C18 -178.79(17)

loop_
_cod_related_entry_id
_cod_related_entry_database
_cod_related_entry_code
1 ChemSpider 10019247
